data_4314888
loop_
_publ_author_name
'Narcis Avarvari'
'Kaplan Kiracki'
'Rosa Llusar'
'Victor Polo'
'Ivan Sorribes'
'Cristian Vicent'

_publ_contact_author 'Cristian Vicent'
_publ_contact_author_address
;
 Serveis Centrals d'Instrumentaci\'oU Cient\'ifica, Universitat Jaume I,
 12071, Castell\'o, Spain
;
_publ_contact_author_email barrera@sg.uji.es
_publ_contact_author_phone '+34 964 387344'
_publ_section_title
;
 Hybrid Organic/Inorganic Complexes Based on Electroactive
 Tetrathiafulvalene-Functionalized Diphosphanes Tethered to C3-Symmetrized
 Mo3Q4 (Q = S, Se) Clusters
;
_journal_name_full 'Inorganic Chemistry'
_journal_page_first 1894
_journal_page_last 1904
_journal_paper_doi 10.1021/ic902244m
_journal_volume 49
_journal_year 2010
_chemical_formula_sum 'C32 H26 P2 S5'
_chemical_formula_weight 632.77
_chemical_name_systematic
; 

 ? 

;
_space_group_IT_number 2
_symmetry_cell_setting triclinic
_symmetry_Int_Tables_number 2
_symmetry_space_group_name_Hall '-P 1'
_symmetry_space_group_name_H-M 'P -1'
_atom_sites_solution_hydrogens geom
_atom_sites_solution_primary direct
_atom_sites_solution_secondary difmap
_audit_creation_method SHELXL-97
_cell_angle_alpha 65.76(2)
_cell_angle_beta 71.15(2)
_cell_angle_gamma 70.89(2)
_cell_formula_units_Z 2
_cell_length_a 10.6041(19)
_cell_length_b 12.096(3)
_cell_length_c 14.241(3)
_cell_measurement_reflns_used 2724
_cell_measurement_temperature 293(2)
_cell_measurement_theta_max 47.3
_cell_measurement_theta_min 4.0
_cell_volume 1535.6(6)
_computing_cell_refinement 'CELL, Stoe-IPDS'
_computing_data_collection 'EXPOSE, Stoe-IPDS'
_computing_data_reduction 'INTEGRATE, Stoe-IPDS'
_computing_molecular_graphics 'Ortep-3 for Windows (Farrugia, 1997)'
_computing_publication_material 'WinGX publication routines (Farrugia, 1999)'
_computing_structure_refinement 'SHELXL-97 (Sheldrick, 1997)'
_computing_structure_solution 'SHELXS-97 (Sheldrick, 1990)'
_diffrn_ambient_temperature 293(2)
_diffrn_detector_area_resol_mean 6.66
_diffrn_measured_fraction_theta_full 0.951
_diffrn_measured_fraction_theta_max 0.951
_diffrn_measurement_device_type 'STOE IPDS'
_diffrn_measurement_method 'Oscillation, phi incr. 1.1 deg'
_diffrn_radiation_monochromator graphite
_diffrn_radiation_source 'fine-focus sealed tube'
_diffrn_radiation_type MoK\a
_diffrn_radiation_wavelength 0.71073
_diffrn_reflns_av_R_equivalents 0.1822
_diffrn_reflns_av_sigmaI/netI 0.2708
_diffrn_reflns_limit_h_max 10
_diffrn_reflns_limit_h_min -10
_diffrn_reflns_limit_k_max 13
_diffrn_reflns_limit_k_min -13
_diffrn_reflns_limit_l_max 15
_diffrn_reflns_limit_l_min -15
_diffrn_reflns_number 10387
_diffrn_reflns_theta_full 22.50
_diffrn_reflns_theta_max 22.50
_diffrn_reflns_theta_min 1.90
_exptl_absorpt_coefficient_mu 0.503
_exptl_absorpt_correction_T_max 0.9382
_exptl_absorpt_correction_T_min 0.9068
_exptl_absorpt_correction_type multi-scan
_exptl_absorpt_process_details wingx
_exptl_crystal_colour orange
_exptl_crystal_density_diffrn 1.368
_exptl_crystal_density_method 'not measured'
_exptl_crystal_description prism
_exptl_crystal_F_000 656
_exptl_crystal_size_max 0.3
_exptl_crystal_size_mid 0.1
_exptl_crystal_size_min 0.1
_refine_diff_density_max 0.446
_refine_diff_density_min -0.315
_refine_diff_density_rms 0.078
_refine_ls_extinction_method none
_refine_ls_goodness_of_fit_ref 0.809
_refine_ls_hydrogen_treatment constr
_refine_ls_matrix_type full
_refine_ls_number_parameters 354
_refine_ls_number_reflns 3816
_refine_ls_number_restraints 0
_refine_ls_restrained_S_all 0.809
_refine_ls_R_factor_all 0.1863
_refine_ls_R_factor_gt 0.0643
_refine_ls_shift/su_max 0.000
_refine_ls_shift/su_mean 0.000
_refine_ls_structure_factor_coef Fsqd
_refine_ls_weighting_details 'calc w=1/[\s^2^(Fo^2^)+(0.0453P)^2^+0.0000P] where P=(Fo^2^+2Fc^2^)/3'
_refine_ls_weighting_scheme calc
_refine_ls_wR_factor_gt 0.1232
_refine_ls_wR_factor_ref 0.1571
_reflns_number_gt 1437
_reflns_number_total 3816
_reflns_threshold_expression >2sigma(I)
_cod_data_source_file ic902244m_si_002_3.cif
_cod_data_source_block oP2=S
_cod_original_cell_volume 1535.6(5)
_cod_database_code 4314888

loop_
_symmetry_equiv_pos_as_xyz
'x, y, z'
'-x, -y, -z'

loop_
_atom_site_label
_atom_site_type_symbol
_atom_site_fract_x
_atom_site_fract_y
_atom_site_fract_z
_atom_site_U_iso_or_equiv
_atom_site_adp_type
_atom_site_occupancy
_atom_site_symmetry_multiplicity
_atom_site_calc_flag
_atom_site_refinement_flags
_atom_site_disorder_assembly
_atom_site_disorder_group
C1 C 1.1253(12) -0.3277(10) 0.4370(10) 0.065(4) Uani 1 1 d . . .
C2 C 1.0570(12) -0.3132(10) 0.5291(11) 0.071(4) Uani 1 1 d . . .
C3 C 0.9816(10) -0.0997(9) 0.3905(7) 0.046(3) Uani 1 1 d . . .
C4 C 0.9079(11) 0.0096(9) 0.3393(7) 0.047(3) Uani 1 1 d . . .
C5 C 0.7840(10) 0.1816(8) 0.1973(8) 0.041(3) Uani 1 1 d . . .
C6 C 0.7084(10) 0.1965(8) 0.2920(8) 0.047(3) Uani 1 1 d . . .
C7 C 1.2194(14) -0.4451(10) 0.4198(13) 0.125(6) Uani 1 1 d . . .
H7A H 1.2612 -0.4941 0.4792 0.188 Uiso 1 1 calc R . .
H7B H 1.2891 -0.4240 0.3569 0.188 Uiso 1 1 calc R . .
H7C H 1.1678 -0.4920 0.4124 0.188 Uiso 1 1 calc R . .
C8 C 1.0623(15) -0.4105(12) 0.6349(11) 0.135(7) Uani 1 1 d . . .
H8A H 0.9848 -0.4473 0.6596 0.203 Uiso 1 1 calc R . .
H8B H 1.0606 -0.3735 0.6835 0.203 Uiso 1 1 calc R . .
H8C H 1.1449 -0.4736 0.6299 0.203 Uiso 1 1 calc R . .
C9 C 0.9881(13) 0.3446(9) 0.0080(9) 0.057(3) Uani 1 1 d . . .
H9 H 0.9618 0.3634 0.0696 0.068 Uiso 1 1 calc R . .
C10 C 1.1132(13) 0.3666(9) -0.0600(10) 0.056(3) Uani 1 1 d . . .
H10 H 1.1674 0.4008 -0.0443 0.067 Uiso 1 1 calc R . .
C11 C 1.1530(12) 0.3378(9) -0.1473(9) 0.055(3) Uani 1 1 d . . .
H11 H 1.2374 0.3497 -0.1916 0.066 Uiso 1 1 calc R . .
C12 C 1.0724(13) 0.2909(9) -0.1735(9) 0.059(3) Uani 1 1 d . . .
H12 H 1.0996 0.2746 -0.2364 0.071 Uiso 1 1 calc R . .
C13 C 0.9490(11) 0.2683(8) -0.1037(8) 0.047(3) Uani 1 1 d . . .
H13 H 0.8962 0.2329 -0.1195 0.056 Uiso 1 1 calc R . .
C14 C 0.9024(11) 0.2967(7) -0.0116(7) 0.035(3) Uani 1 1 d . . .
C15 C 0.7555(12) 0.0625(10) 0.0398(8) 0.064(4) Uani 1 1 d . . .
H15 H 0.8188 0.0207 0.0825 0.077 Uiso 1 1 calc R . .
C16 C 0.7222(14) 0.0028(11) -0.0129(11) 0.069(4) Uani 1 1 d . . .
H16 H 0.7677 -0.0790 -0.0072 0.082 Uiso 1 1 calc R . .
C17 C 0.6262(15) 0.0610(12) -0.0714(10) 0.074(4) Uani 1 1 d . . .
H17 H 0.6048 0.0192 -0.1043 0.088 Uiso 1 1 calc R . .
C18 C 0.5611(13) 0.1810(12) -0.0816(9) 0.072(4) Uani 1 1 d . . .
H18 H 0.4960 0.2216 -0.1227 0.087 Uiso 1 1 calc R . .
C19 C 0.5904(12) 0.2451(10) -0.0311(8) 0.057(3) Uani 1 1 d . . .
H19 H 0.5426 0.3262 -0.0362 0.068 Uiso 1 1 calc R . .
C20 C 0.6894(11) 0.1866(9) 0.0252(8) 0.044(3) Uani 1 1 d . . .
C21 C 0.3484(12) 0.3770(9) 0.2008(8) 0.053(3) Uani 1 1 d . . .
H21 H 0.3526 0.4588 0.1837 0.064 Uiso 1 1 calc R . .
C22 C 0.2553(14) 0.3530(12) 0.1681(10) 0.076(4) Uani 1 1 d . . .
H22 H 0.1945 0.4189 0.1312 0.092 Uiso 1 1 calc R . .
C23 C 0.2504(12) 0.2328(14) 0.1890(10) 0.070(4) Uani 1 1 d . . .
H23 H 0.1883 0.2186 0.1641 0.084 Uiso 1 1 calc R . .
C24 C 0.3356(13) 0.1335(11) 0.2459(9) 0.064(4) Uani 1 1 d . . .
H24 H 0.3325 0.0521 0.2600 0.076 Uiso 1 1 calc R . .
C25 C 0.4281(12) 0.1593(10) 0.2824(8) 0.055(3) Uani 1 1 d . . .
H25 H 0.4850 0.0937 0.3231 0.066 Uiso 1 1 calc R . .
C26 C 0.4358(10) 0.2807(9) 0.2588(7) 0.037(3) Uani 1 1 d . . .
C27 C 0.3900(12) 0.2000(9) 0.5060(9) 0.052(3) Uani 1 1 d . . .
H27 H 0.3474 0.1792 0.4698 0.063 Uiso 1 1 calc R . .
C28 C 0.3531(12) 0.1639(9) 0.6145(10) 0.066(4) Uani 1 1 d . . .
H28 H 0.2857 0.1186 0.6513 0.080 Uiso 1 1 calc R . .
C29 C 0.4164(14) 0.1952(11) 0.6698(10) 0.063(4) Uani 1 1 d . . .
H29 H 0.3912 0.1714 0.7430 0.075 Uiso 1 1 calc R . .
C30 C 0.5126(14) 0.2593(12) 0.6159(10) 0.073(4) Uani 1 1 d . . .
H30 H 0.5557 0.2772 0.6537 0.087 Uiso 1 1 calc R . .
C31 C 0.5525(12) 0.3007(10) 0.5082(10) 0.064(4) Uani 1 1 d . . .
H31 H 0.6174 0.3488 0.4728 0.077 Uiso 1 1 calc R . .
C32 C 0.4885(11) 0.2656(9) 0.4522(8) 0.045(3) Uani 1 1 d . . .
S1 S 1.1123(3) -0.1953(3) 0.3257(2) 0.0643(10) Uani 1 1 d . . .
S2 S 0.9552(3) -0.1666(3) 0.5277(2) 0.0611(10) Uani 1 1 d . . .
S3 S 0.9396(3) 0.0738(2) 0.2025(2) 0.0552(9) Uani 1 1 d . . .
S4 S 0.7721(3) 0.0973(2) 0.4051(2) 0.0469(8) Uani 1 1 d . . .
S5 S 0.5789(3) 0.4807(2) 0.2466(3) 0.0666(10) Uani 1 1 d . . .
P1 P 0.7352(3) 0.2846(2) 0.0723(2) 0.0448(8) Uani 1 1 d . . .
P2 P 0.5508(3) 0.3128(2) 0.3089(2) 0.0379(8) Uani 1 1 d . . .

loop_
_atom_site_aniso_label
_atom_site_aniso_U_11
_atom_site_aniso_U_22
_atom_site_aniso_U_33
_atom_site_aniso_U_23
_atom_site_aniso_U_13
_atom_site_aniso_U_12
C1 0.045(9) 0.069(8) 0.084(10) -0.041(8) -0.011(7) 0.000(6)
C2 0.055(9) 0.053(8) 0.074(10) 0.015(8) -0.028(7) -0.007(6)
C3 0.046(8) 0.052(7) 0.035(7) -0.014(6) -0.011(6) -0.002(6)
C4 0.057(8) 0.042(6) 0.036(7) -0.010(5) -0.018(6) 0.001(6)
C5 0.030(7) 0.047(6) 0.038(7) -0.011(5) -0.003(5) -0.008(5)
C6 0.035(7) 0.035(6) 0.047(7) 0.000(5) 0.004(6) -0.007(5)
C7 0.076(12) 0.062(9) 0.207(18) -0.060(10) -0.019(11) 0.029(7)
C8 0.101(14) 0.122(12) 0.090(12) 0.029(10) -0.016(10) 0.004(10)
C9 0.066(10) 0.047(7) 0.051(8) -0.013(6) -0.013(7) -0.011(6)
C10 0.068(11) 0.056(7) 0.077(9) -0.035(7) -0.030(8) -0.025(7)
C11 0.059(9) 0.056(7) 0.060(9) -0.022(7) -0.019(7) -0.015(6)
C12 0.076(11) 0.075(8) 0.042(8) -0.026(6) -0.009(7) -0.032(7)
C13 0.054(9) 0.062(7) 0.038(7) -0.023(6) -0.003(6) -0.029(6)
C14 0.062(9) 0.026(5) 0.037(7) -0.012(5) -0.028(6) -0.017(5)
C15 0.077(10) 0.063(8) 0.038(8) 0.003(6) -0.012(7) -0.024(7)
C16 0.069(11) 0.052(8) 0.079(11) -0.020(8) -0.006(8) -0.019(7)
C17 0.101(13) 0.067(9) 0.063(10) -0.026(8) -0.012(8) -0.033(8)
C18 0.076(11) 0.093(10) 0.052(9) -0.015(8) -0.034(7) -0.018(8)
C19 0.073(10) 0.062(7) 0.041(7) -0.020(6) -0.022(7) -0.010(7)
C20 0.043(8) 0.040(7) 0.041(7) -0.009(6) -0.005(6) -0.011(5)
C21 0.055(9) 0.055(7) 0.066(8) -0.031(6) -0.031(7) -0.002(6)
C22 0.072(11) 0.076(10) 0.085(10) -0.037(8) -0.037(8) 0.008(8)
C23 0.055(10) 0.102(11) 0.079(10) -0.047(9) -0.039(7) -0.005(8)
C24 0.079(11) 0.064(8) 0.074(9) -0.043(7) -0.024(8) -0.016(8)
C25 0.067(10) 0.057(8) 0.036(7) -0.022(6) -0.011(6) 0.001(6)
C26 0.039(7) 0.039(6) 0.034(6) -0.018(5) -0.018(5) 0.005(5)
C27 0.058(9) 0.074(8) 0.047(8) -0.032(7) 0.000(6) -0.041(7)
C28 0.069(10) 0.059(8) 0.071(10) -0.027(7) 0.008(8) -0.030(6)
C29 0.071(11) 0.087(9) 0.046(8) -0.044(8) -0.006(7) -0.018(8)
C30 0.075(11) 0.126(11) 0.057(10) -0.066(9) 0.000(8) -0.043(9)
C31 0.067(10) 0.087(9) 0.065(10) -0.048(8) 0.003(7) -0.038(7)
C32 0.034(8) 0.047(7) 0.050(7) -0.023(6) -0.004(6) -0.001(5)
S1 0.052(2) 0.074(2) 0.062(2) -0.0380(19) -0.0157(17) 0.0140(17)
S2 0.056(2) 0.070(2) 0.042(2) -0.0118(16) -0.0176(16) 0.0018(16)
S3 0.041(2) 0.066(2) 0.0385(18) -0.0172(15) -0.0067(14) 0.0101(15)
S4 0.047(2) 0.0563(18) 0.0380(18) -0.0225(15) -0.0167(15) 0.0030(14)
S5 0.080(3) 0.0500(18) 0.072(2) -0.0220(17) -0.0132(18) -0.0192(16)
P1 0.051(2) 0.0441(17) 0.0357(18) -0.0150(15) -0.0132(15) -0.0007(14)
P2 0.037(2) 0.0392(16) 0.0412(18) -0.0182(14) -0.0095(14) -0.0058(13)

loop_
_atom_type_symbol
_atom_type_description
_atom_type_scat_dispersion_real
_atom_type_scat_dispersion_imag
_atom_type_scat_source
C C 0.0033 0.0016 'International Tables Vol C Tables 4.2.6.8 and 6.1.1.4'
H H 0.0000 0.0000 'International Tables Vol C Tables 4.2.6.8 and 6.1.1.4'
P P 0.1023 0.0942 'International Tables Vol C Tables 4.2.6.8 and 6.1.1.4'
S S 0.1246 0.1234 'International Tables Vol C Tables 4.2.6.8 and 6.1.1.4'

loop_
_geom_angle_atom_site_label_1
_geom_angle_atom_site_label_2
_geom_angle_atom_site_label_3
_geom_angle
_geom_angle_site_symmetry_1
_geom_angle_site_symmetry_3
_geom_angle_publ_flag
C2 C1 C7 126.8(12) . . ?
C2 C1 S1 116.4(8) . . ?
C7 C1 S1 116.7(10) . . ?
C1 C2 C8 125.8(11) . . ?
C1 C2 S2 117.9(9) . . ?
C8 C2 S2 116.3(11) . . ?
C4 C3 S2 124.2(7) . . ?
C4 C3 S1 123.2(7) . . ?
S2 C3 S1 112.5(6) . . ?
C3 C4 S3 122.6(7) . . ?
C3 C4 S4 122.4(7) . . ?
S3 C4 S4 115.0(5) . . ?
C6 C5 S3 115.6(7) . . ?
C6 C5 P1 121.8(7) . . ?
S3 C5 P1 122.0(6) . . ?
C5 C6 S4 117.1(7) . . ?
C5 C6 P2 125.5(7) . . ?
S4 C6 P2 117.3(6) . . ?
C1 C7 H7A 109.5 . . ?
C1 C7 H7B 109.5 . . ?
H7A C7 H7B 109.5 . . ?
C1 C7 H7C 109.5 . . ?
H7A C7 H7C 109.5 . . ?
H7B C7 H7C 109.5 . . ?
C2 C8 H8A 109.5 . . ?
C2 C8 H8B 109.5 . . ?
H8A C8 H8B 109.5 . . ?
C2 C8 H8C 109.5 . . ?
H8A C8 H8C 109.5 . . ?
H8B C8 H8C 109.5 . . ?
C14 C9 C10 123.4(11) . . ?
C14 C9 H9 118.3 . . ?
C10 C9 H9 118.3 . . ?
C11 C10 C9 118.7(11) . . ?
C11 C10 H10 120.6 . . ?
C9 C10 H10 120.6 . . ?
C10 C11 C12 121.5(12) . . ?
C10 C11 H11 119.2 . . ?
C12 C11 H11 119.2 . . ?
C11 C12 C13 118.5(11) . . ?
C11 C12 H12 120.7 . . ?
C13 C12 H12 120.7 . . ?
C14 C13 C12 122.3(10) . . ?
C14 C13 H13 118.9 . . ?
C12 C13 H13 118.9 . . ?
C9 C14 C13 115.4(10) . . ?
C9 C14 P1 121.3(8) . . ?
C13 C14 P1 123.1(8) . . ?
C20 C15 C16 117.1(11) . . ?
C20 C15 H15 121.4 . . ?
C16 C15 H15 121.4 . . ?
C17 C16 C15 121.9(11) . . ?
C17 C16 H16 119.0 . . ?
C15 C16 H16 119.0 . . ?
C16 C17 C18 119.3(12) . . ?
C16 C17 H17 120.3 . . ?
C18 C17 H17 120.3 . . ?
C17 C18 C19 121.2(11) . . ?
C17 C18 H18 119.4 . . ?
C19 C18 H18 119.4 . . ?
C20 C19 C18 118.9(10) . . ?
C20 C19 H19 120.5 . . ?
C18 C19 H19 120.5 . . ?
C19 C20 C15 121.4(11) . . ?
C19 C20 P1 115.2(8) . . ?
C15 C20 P1 123.3(9) . . ?
C22 C21 C26 120.4(10) . . ?
C22 C21 H21 119.8 . . ?
C26 C21 H21 119.8 . . ?
C21 C22 C23 120.9(11) . . ?
C21 C22 H22 119.6 . . ?
C23 C22 H22 119.6 . . ?
C24 C23 C22 121.1(12) . . ?
C24 C23 H23 119.4 . . ?
C22 C23 H23 119.4 . . ?
C23 C24 C25 117.6(11) . . ?
C23 C24 H24 121.2 . . ?
C25 C24 H24 121.2 . . ?
C26 C25 C24 121.3(10) . . ?
C26 C25 H25 119.3 . . ?
C24 C25 H25 119.3 . . ?
C21 C26 C25 118.7(10) . . ?
C21 C26 P2 120.3(8) . . ?
C25 C26 P2 121.0(8) . . ?
C32 C27 C28 119.9(10) . . ?
C32 C27 H27 120.0 . . ?
C28 C27 H27 120.0 . . ?
C27 C28 C29 120.5(11) . . ?
C27 C28 H28 119.8 . . ?
C29 C28 H28 119.8 . . ?
C30 C29 C28 118.8(12) . . ?
C30 C29 H29 120.6 . . ?
C28 C29 H29 120.6 . . ?
C29 C30 C31 124.0(12) . . ?
C29 C30 H30 118.0 . . ?
C31 C30 H30 118.0 . . ?
C30 C31 C32 116.5(11) . . ?
C30 C31 H31 121.7 . . ?
C32 C31 H31 121.7 . . ?
C27 C32 C31 120.1(10) . . ?
C27 C32 P2 123.8(9) . . ?
C31 C32 P2 116.1(9) . . ?
C1 S1 C3 96.1(5) . . ?
C2 S2 C3 95.6(6) . . ?
C4 S3 C5 95.5(5) . . ?
C4 S4 C6 94.5(5) . . ?
C14 P1 C20 100.5(4) . . ?
C14 P1 C5 99.6(4) . . ?
C20 P1 C5 105.4(5) . . ?
C26 P2 C6 104.3(5) . . ?
C26 P2 C32 106.3(5) . . ?
C6 P2 C32 103.4(5) . . ?
C26 P2 S5 116.2(4) . . ?
C6 P2 S5 112.8(3) . . ?
C32 P2 S5 112.7(4) . . ?

loop_
_geom_bond_atom_site_label_1
_geom_bond_atom_site_label_2
_geom_bond_distance
_geom_bond_site_symmetry_2
_geom_bond_publ_flag
C1 C2 1.330(14) . ?
C1 C7 1.507(13) . ?
C1 S1 1.734(12) . ?
C2 C8 1.488(15) . ?
C2 S2 1.744(12) . ?
C3 C4 1.337(11) . ?
C3 S2 1.746(10) . ?
C3 S1 1.763(10) . ?
C4 S3 1.737(10) . ?
C4 S4 1.739(10) . ?
C5 C6 1.378(12) . ?
C5 S3 1.738(9) . ?
C5 P1 1.829(10) . ?
C6 S4 1.754(10) . ?
C6 P2 1.819(9) . ?
C7 H7A 0.9600 . ?
C7 H7B 0.9600 . ?
C7 H7C 0.9600 . ?
C8 H8A 0.9600 . ?
C8 H8B 0.9600 . ?
C8 H8C 0.9600 . ?
C9 C14 1.372(13) . ?
C9 C10 1.398(14) . ?
C9 H9 0.9300 . ?
C10 C11 1.329(13) . ?
C10 H10 0.9300 . ?
C11 C12 1.375(14) . ?
C11 H11 0.9300 . ?
C12 C13 1.395(13) . ?
C12 H12 0.9300 . ?
C13 C14 1.387(12) . ?
C13 H13 0.9300 . ?
C14 P1 1.802(11) . ?
C15 C20 1.392(13) . ?
C15 C16 1.413(16) . ?
C15 H15 0.9300 . ?
C16 C17 1.350(16) . ?
C16 H16 0.9300 . ?
C17 C18 1.357(14) . ?
C17 H17 0.9300 . ?
C18 C19 1.404(15) . ?
C18 H18 0.9300 . ?
C19 C20 1.356(14) . ?
C19 H19 0.9300 . ?
C20 P1 1.824(11) . ?
C21 C22 1.368(15) . ?
C21 C26 1.377(12) . ?
C21 H21 0.9300 . ?
C22 C23 1.375(14) . ?
C22 H22 0.9300 . ?
C23 C24 1.370(14) . ?
C23 H23 0.9300 . ?
C24 C25 1.413(15) . ?
C24 H24 0.9300 . ?
C25 C26 1.389(12) . ?
C25 H25 0.9300 . ?
C26 P2 1.802(10) . ?
C27 C32 1.354(13) . ?
C27 C28 1.378(14) . ?
C27 H27 0.9300 . ?
C28 C29 1.401(16) . ?
C28 H28 0.9300 . ?
C29 C30 1.324(14) . ?
C29 H29 0.9300 . ?
C30 C31 1.368(14) . ?
C30 H30 0.9300 . ?
C31 C32 1.447(14) . ?
C31 H31 0.9300 . ?
C32 P2 1.829(10) . ?
S5 P2 1.936(4) . ?

loop_
_cod_related_entry_id
_cod_related_entry_database
_cod_related_entry_code
1 ChemSpider 30660962
